data_7028039
loop_
_publ_author_name
'Bezougli, Izoldi K.'
'Bashall, Alan'
'McPartlin, Mary'
'Mingos, D. Michael P.'

_publ_section_title
;
 Insertion of CS2 into the Group 2 metal--alkoxide bonds of [{M(OR)2}n]
 (M&#x2005;=&#x2005;Mg, Ca, Sr or Ba; R&#x2005;=&#x2005;Et or
 Pri&#x200A;); crystal structures of [Ca(S2COPri)2(PriOH)3]&#x00B7;2PriOH
 and [{Ba(S2COEt)2}\\infty ]
;
_journal_issue 16
_journal_name_full 'Journal of the Chemical Society, Dalton Transactions'
_journal_page_first 2671
_journal_paper_doi 10.1039/a802681e
_journal_year 1998
_chemical_formula_sum 'C23 H54 Ca O7 S4'
_chemical_formula_weight 610.98
_chemical_name_systematic
; 
 ? 
;
_space_group_IT_number 2
_symmetry_cell_setting triclinic
_symmetry_space_group_name_Hall '-P 1'
_symmetry_space_group_name_H-M 'P -1'
_atom_sites_solution_hydrogens geom
_atom_sites_solution_primary direct
_atom_sites_solution_secondary difmap
_audit_creation_method SHELXL
_cell_angle_alpha 92.33(2)
_cell_angle_beta 103.74(2)
_cell_angle_gamma 112.00(2)
_cell_formula_units_Z 2
_cell_length_a 9.611(2)
_cell_length_b 12.741(3)
_cell_length_c 16.012(3)
_cell_measurement_temperature 198(2)
_cell_volume 1747.5(7)
_computing_cell_refinement 'Siemens XSCANS'
_computing_data_collection 'Siemens XSCANS'
_computing_data_reduction Siemens
_computing_molecular_graphics 'Siemens SHELXTL'
_computing_publication_material 'Siemens SHELXTL'
_computing_structure_refinement 'Siemens SHELXTL'
_computing_structure_solution 'Siemens SHELXTL'
_diffrn_ambient_temperature 198(2)
_diffrn_measurement_device 'Siemens P4'
_diffrn_measurement_method '2\q/\w scans'
_diffrn_radiation_monochromator graphite
_diffrn_radiation_source 'fine-focus sealed tube'
_diffrn_radiation_type MoK\a
_diffrn_radiation_wavelength 0.71073
_diffrn_reflns_av_R_equivalents 0.0239
_diffrn_reflns_av_sigmaI/netI 0.0493
_diffrn_reflns_limit_h_max 11
_diffrn_reflns_limit_h_min -1
_diffrn_reflns_limit_k_max 14
_diffrn_reflns_limit_k_min -14
_diffrn_reflns_limit_l_max 18
_diffrn_reflns_limit_l_min -19
_diffrn_reflns_number 7325
_diffrn_reflns_theta_max 25.00
_diffrn_reflns_theta_min 1.32
_diffrn_standards_decay_% 0.98
_diffrn_standards_interval_count 97
_diffrn_standards_number 3
_exptl_absorpt_coefficient_mu 0.451
_exptl_absorpt_correction_T_max 0.811
_exptl_absorpt_correction_T_min 0.724
_exptl_absorpt_correction_type psi-scan
_exptl_crystal_colour Colourless
_exptl_crystal_density_diffrn 1.161
_exptl_crystal_description Block
_exptl_crystal_F_000 664
_exptl_crystal_size_max 0.56mm
_exptl_crystal_size_mid 0.50mm
_exptl_crystal_size_min 0.48mm
_refine_diff_density_max 0.248
_refine_diff_density_min -0.226
_refine_diff_density_rms 0.049
_refine_ls_extinction_method none
_refine_ls_goodness_of_fit_all 1.026
_refine_ls_goodness_of_fit_obs 1.066
_refine_ls_matrix_type full
_refine_ls_number_parameters 330
_refine_ls_number_reflns 6119
_refine_ls_number_restraints 0
_refine_ls_restrained_S_all 1.137
_refine_ls_restrained_S_obs 1.066
_refine_ls_R_factor_all 0.0703
_refine_ls_R_factor_obs 0.0402
_refine_ls_shift/esd_max -0.163
_refine_ls_shift/esd_mean 0.009
_refine_ls_structure_factor_coef Fsqd
_refine_ls_weighting_details 'w=1/[\s^2^(Fo^2^)+(0.0283P)^2^+0.6910P] where P=(Fo^2^+2Fc^2^)/3'
_refine_ls_weighting_scheme calc
_refine_ls_wR_factor_all 0.0925
_refine_ls_wR_factor_obs 0.0731
_reflns_number_observed 4433
_reflns_number_total 6123
_reflns_observed_criterion >2sigma(I)
_cod_data_source_file e802681sup1.cif
_cod_data_source_block sy170
_cod_depositor_comments
;
The following automatic conversions were performed:

'_symmetry_cell_setting' value 'Triclinic' changed to 'triclinic'
according to /home/saulius/struct/CIF-dictionaries/cif_core.dic
dictionary named 'cif_core.dic' version 2.4.2 from
2011-04-26.

'_exptl_absorpt_correction_type' value 'Psi scan'
changed to 'psi-scan' according to
/home/saulius/struct/CIF-dictionaries/cif_core.dic dictionary named
'cif_core.dic' version 2.4.2 from 2011-04-26.

Automatic conversion script
Id: cif_fix_values 1891 2012-01-12 08:04:46Z andrius 
;
_cod_original_cell_volume 1747.5(6)
_cod_original_sg_symbol_H-M P1-
_cod_database_code 7028039

loop_
_symmetry_equiv_pos_as_xyz
'x, y, z'
'-x, -y, -z'

loop_
_atom_site_aniso_label
_atom_site_aniso_U_11
_atom_site_aniso_U_22
_atom_site_aniso_U_33
_atom_site_aniso_U_23
_atom_site_aniso_U_13
_atom_site_aniso_U_12
Ca 0.0259(3) 0.0243(3) 0.0256(3) 0.0004(2) 0.0086(2) 0.0119(2)
S1A 0.0329(4) 0.0315(4) 0.0576(5) -0.0051(3) 0.0205(4) 0.0125(3)
S2A 0.0346(4) 0.0265(3) 0.0441(4) -0.0024(3) 0.0212(3) 0.0102(3)
C3A 0.0312(14) 0.0277(14) 0.0230(13) 0.0022(11) 0.0085(11) 0.0124(12)
O4A 0.0364(11) 0.0251(9) 0.0475(12) 0.0071(8) 0.0228(9) 0.0112(8)
C5A 0.030(2) 0.0338(15) 0.049(2) 0.0127(13) 0.0208(14) 0.0098(13)
C6A 0.061(2) 0.036(2) 0.079(3) 0.010(2) 0.032(2) 0.001(2)
C7A 0.056(2) 0.076(2) 0.053(2) 0.027(2) 0.028(2) 0.024(2)
S1B 0.0364(4) 0.0239(3) 0.0606(5) -0.0006(3) 0.0272(4) 0.0094(3)
S2B 0.0347(4) 0.0294(4) 0.0444(4) -0.0007(3) 0.0206(3) 0.0094(3)
C3B 0.0275(14) 0.0269(13) 0.0259(14) -0.0010(11) 0.0051(11) 0.0120(12)
O4B 0.0396(11) 0.0238(9) 0.0457(11) 0.0001(8) 0.0219(9) 0.0127(8)
C5B 0.039(2) 0.0225(13) 0.044(2) 0.0055(12) 0.0170(14) 0.0094(12)
C6B 0.046(2) 0.036(2) 0.055(2) 0.0026(14) 0.008(2) 0.0091(15)
C7B 0.058(2) 0.034(2) 0.061(2) 0.0089(15) 0.020(2) 0.023(2)
O1C 0.0515(12) 0.0352(10) 0.0270(10) 0.0004(8) 0.0073(9) 0.0259(9)
C2C 0.057(2) 0.043(2) 0.035(2) 0.0008(13) 0.0080(15) 0.033(2)
C3C 0.062(2) 0.092(3) 0.072(3) -0.005(2) -0.004(2) 0.052(2)
C4C 0.094(3) 0.046(2) 0.056(2) 0.015(2) 0.029(2) 0.034(2)
O1D 0.0312(10) 0.0479(11) 0.0334(10) 0.0101(9) 0.0134(9) 0.0213(9)
C2D 0.032(2) 0.062(2) 0.035(2) 0.0186(14) 0.0157(13) 0.0214(15)
C3D 0.055(2) 0.070(2) 0.079(3) 0.029(2) 0.032(2) 0.009(2)
C4D 0.065(2) 0.084(3) 0.047(2) -0.002(2) 0.026(2) 0.031(2)
O1E 0.0338(10) 0.0452(11) 0.0292(10) 0.0092(8) 0.0131(8) 0.0217(9)
C2E 0.037(2) 0.048(2) 0.031(2) 0.0082(13) 0.0176(13) 0.0230(14)
C3E 0.055(2) 0.050(2) 0.042(2) 0.0096(15) 0.016(2) 0.011(2)
C4E 0.074(2) 0.056(2) 0.035(2) -0.005(2) 0.018(2) 0.016(2)
O1F 0.0253(10) 0.0323(10) 0.0463(12) 0.0021(9) 0.0083(9) 0.0140(8)
C2F 0.0308(15) 0.0336(15) 0.046(2) 0.0077(13) 0.0145(13) 0.0185(13)
C3F 0.075(3) 0.072(2) 0.064(2) 0.014(2) 0.000(2) 0.050(2)
C4F 0.045(2) 0.029(2) 0.089(3) 0.004(2) 0.024(2) 0.0120(14)
O1G 0.0374(11) 0.0361(11) 0.0536(13) -0.0030(9) 0.0185(10) 0.0164(9)
C2G 0.039(2) 0.038(2) 0.038(2) 0.0033(13) 0.0094(14) 0.0181(14)
C3G 0.047(2) 0.037(2) 0.057(2) -0.0017(15) 0.011(2) 0.0124(15)
C4G 0.041(2) 0.053(2) 0.086(3) -0.002(2) 0.012(2) 0.028(2)

loop_
_atom_site_label
_atom_site_type_symbol
_atom_site_fract_x
_atom_site_fract_y
_atom_site_fract_z
_atom_site_U_iso_or_equiv
_atom_site_thermal_displace_type
_atom_site_occupancy
_atom_site_calc_flag
_atom_site_refinement_flags
Ca Ca 0.08742(6) 0.18974(4) 0.18841(3) 0.02450(13) Uani 1 d .
S1A S -0.21017(8) 0.00863(6) 0.18743(5) 0.0396(2) Uani 1 d .
S2A S 0.02104(8) -0.04303(5) 0.11978(5) 0.0339(2) Uani 1 d .
C3A C -0.1464(3) -0.0845(2) 0.1500(2) 0.0269(6) Uani 1 d .
O4A O -0.2228(2) -0.19773(14) 0.14191(12) 0.0345(4) Uani 1 d .
C5A C -0.3682(3) -0.2482(2) 0.1668(2) 0.0366(7) Uani 1 d .
H5A H -0.4334(3) -0.2030(2) 0.1496(2) 0.044 Uiso 1 calc R
C6A C -0.4492(4) -0.3666(2) 0.1154(2) 0.0616(10) Uani 1 d .
H6A1 H -0.5506(12) -0.4052(7) 0.1270(11) 0.092 Uiso 1 calc R
H6A2 H -0.3849(13) -0.4105(7) 0.1326(11) 0.092 Uiso 1 calc R
H6A3 H -0.4647(24) -0.3610(3) 0.0533(2) 0.092 Uiso 1 calc R
C7A C -0.3337(4) -0.2499(3) 0.2630(2) 0.0593(9) Uani 1 d .
H7A1 H -0.4317(4) -0.2857(17) 0.2788(3) 0.089 Uiso 1 calc R
H7A2 H -0.2776(23) -0.1714(3) 0.2934(2) 0.089 Uiso 1 calc R
H7A3 H -0.2693(21) -0.2938(16) 0.2796(3) 0.089 Uiso 1 calc R
S1B S -0.05068(8) 0.30625(6) 0.27982(5) 0.0387(2) Uani 1 d .
S2B S 0.22311(8) 0.44365(6) 0.22068(5) 0.0355(2) Uani 1 d .
C3B C 0.0818(3) 0.4328(2) 0.2680(2) 0.0270(6) Uani 1 d .
O4B O 0.0613(2) 0.52322(14) 0.29921(12) 0.0345(4) Uani 1 d .
C5B C 0.1660(3) 0.6401(2) 0.2953(2) 0.0351(6) Uani 1 d .
H5B H 0.2063(3) 0.6410(2) 0.2431(2) 0.042 Uiso 1 calc R
C6B C 0.2992(3) 0.6800(2) 0.3759(2) 0.0487(8) Uani 1 d .
H6B1 H 0.3707(12) 0.7580(7) 0.3742(6) 0.073 Uiso 1 calc R
H6B2 H 0.3549(14) 0.6290(10) 0.3794(7) 0.073 Uiso 1 calc R
H6B3 H 0.2593(4) 0.6791(16) 0.4269(2) 0.073 Uiso 1 calc R
C7B C 0.0665(4) 0.7088(2) 0.2863(2) 0.0486(8) Uani 1 d .
H7B1 H 0.0387(19) 0.7162(14) 0.3406(5) 0.073 Uiso 1 calc R
H7B2 H -0.0287(11) 0.6698(9) 0.2388(9) 0.073 Uiso 1 calc R
H7B3 H 0.1247(9) 0.7849(6) 0.2735(13) 0.073 Uiso 1 calc R
O1C O 0.0077(2) 0.21691(15) 0.04361(11) 0.0360(4) Uani 1 d .
C2C C -0.0444(3) 0.3027(2) 0.0089(2) 0.0419(7) Uani 1 d .
H2C H -0.0494(3) 0.3500(2) 0.0586(2) 0.050 Uiso 1 calc R
C3C C -0.2050(4) 0.2475(3) -0.0515(2) 0.0734(11) Uani 1 d .
H3C1 H -0.2426(12) 0.3066(3) -0.0704(13) 0.110 Uiso 1 calc R
H3C2 H -0.2751(8) 0.1963(17) -0.0215(6) 0.110 Uiso 1 calc R
H3C3 H -0.2024(7) 0.2034(18) -0.1023(8) 0.110 Uiso 1 calc R
C4C C 0.0729(4) 0.3798(3) -0.0321(2) 0.0616(10) Uani 1 d .
H4C1 H 0.0364(13) 0.4371(12) -0.0568(13) 0.092 Uiso 1 calc R
H4C2 H 0.0858(20) 0.3344(4) -0.0783(10) 0.092 Uiso 1 calc R
H4C3 H 0.1731(8) 0.4183(14) 0.0119(4) 0.092 Uiso 1 calc R
O1D O 0.3382(2) 0.2155(2) 0.17448(11) 0.0348(4) Uani 1 d .
C2D C 0.4095(3) 0.2381(3) 0.1046(2) 0.0405(7) Uani 1 d .
H2D H 0.3442(3) 0.2642(3) 0.0588(2) 0.049 Uiso 1 calc R
C3D C 0.5688(4) 0.3333(3) 0.1367(2) 0.0695(11) Uani 1 d .
H3D1 H 0.6363(9) 0.3082(8) 0.1799(12) 0.104 Uiso 1 calc R
H3D2 H 0.5601(5) 0.4003(7) 0.1634(14) 0.104 Uiso 1 calc R
H3D3 H 0.6139(12) 0.3532(14) 0.0878(4) 0.104 Uiso 1 calc R
C4D C 0.4138(4) 0.1303(3) 0.0653(2) 0.0628(10) Uani 1 d .
H4D1 H 0.4514(25) 0.1446(6) 0.0134(9) 0.094 Uiso 1 calc R
H4D2 H 0.3086(6) 0.0696(6) 0.0492(13) 0.094 Uiso 1 calc R
H4D3 H 0.4840(21) 0.1066(11) 0.1077(6) 0.094 Uiso 1 calc R
O1E O 0.2125(2) 0.15888(15) 0.32497(11) 0.0332(4) Uani 1 d .
C2E C 0.1542(3) 0.1230(2) 0.3987(2) 0.0354(6) Uani 1 d .
H2E H 0.0604(3) 0.1411(2) 0.3948(2) 0.042 Uiso 1 calc R
C3E C 0.1046(4) -0.0047(2) 0.3960(2) 0.0512(8) Uani 1 d .
H3E1 H 0.1962(5) -0.0238(3) 0.4037(13) 0.077 Uiso 1 calc R
H3E2 H 0.0301(18) -0.0437(3) 0.3397(5) 0.077 Uiso 1 calc R
H3E3 H 0.0551(21) -0.0297(4) 0.4427(8) 0.077 Uiso 1 calc R
C4E C 0.2752(4) 0.1887(3) 0.4808(2) 0.0576(9) Uani 1 d .
H4E1 H 0.2328(9) 0.1678(14) 0.5305(2) 0.086 Uiso 1 calc R
H4E2 H 0.3050(19) 0.2708(3) 0.4790(6) 0.086 Uiso 1 calc R
H4E3 H 0.3671(11) 0.1703(14) 0.4867(7) 0.086 Uiso 1 calc R
O1F O 0.5081(2) 0.17715(14) 0.32860(12) 0.0343(4) Uani 1 d .
C2F C 0.5743(3) 0.0941(2) 0.3195(2) 0.0342(6) Uani 1 d .
H2F H 0.6386(3) 0.1170(2) 0.2774(2) 0.041 Uiso 1 calc R
C3F C 0.6776(4) 0.0910(3) 0.4043(2) 0.0677(10) Uani 1 d .
H3F1 H 0.7250(22) 0.0367(15) 0.3961(4) 0.101 Uiso 1 calc R
H3F2 H 0.6158(7) 0.0668(19) 0.4460(5) 0.101 Uiso 1 calc R
H3F3 H 0.7597(16) 0.1674(6) 0.4266(8) 0.101 Uiso 1 calc R
C4F C 0.4411(4) -0.0182(2) 0.2813(2) 0.0539(9) Uani 1 d .
H4F1 H 0.4817(4) -0.0750(5) 0.2678(12) 0.081 Uiso 1 calc R
H4F2 H 0.3743(14) -0.0091(5) 0.2279(7) 0.081 Uiso 1 calc R
H4F3 H 0.3801(14) -0.0441(9) 0.3231(6) 0.081 Uiso 1 calc R
O1G O -0.2490(2) 0.3772(2) 0.39380(13) 0.0410(5) Uani 1 d .
C2G C -0.2602(3) 0.4864(2) 0.3891(2) 0.0376(7) Uani 1 d .
H2G H -0.2519(3) 0.5096(2) 0.3310(2) 0.045 Uiso 1 calc R
C3G C -0.1311(3) 0.5751(2) 0.4589(2) 0.0492(8) Uani 1 d .
H3G1 H -0.1367(14) 0.6498(4) 0.4533(8) 0.074 Uiso 1 calc R
H3G2 H -0.0303(4) 0.5787(12) 0.4530(8) 0.074 Uiso 1 calc R
H3G3 H -0.1421(13) 0.5545(9) 0.5160(2) 0.074 Uiso 1 calc R
C4G C -0.4186(3) 0.4699(3) 0.3984(2) 0.0588(9) Uani 1 d .
H4G1 H -0.4322(10) 0.5423(5) 0.3949(14) 0.088 Uiso 1 calc R
H4G2 H -0.4281(10) 0.4452(18) 0.4547(6) 0.088 Uiso 1 calc R
H4G3 H -0.4990(4) 0.4116(13) 0.3516(8) 0.088 Uiso 1 calc R
H1E H 0.2990 0.1384 0.3339 0.088 Uiso 1 d .
H1D H 0.4051 0.1982 0.2218 0.088 Uiso 1 d .
H1C H -0.0017 0.1619 -0.0080 0.088 Uiso 1 d .
H1F H 0.5906 0.2384 0.3524 0.088 Uiso 1 d .
H1G H -0.1810 0.3785 0.3648 0.088 Uiso 1 d .

loop_
_atom_type_symbol
_atom_type_description
_atom_type_scat_dispersion_real
_atom_type_scat_dispersion_imag
_atom_type_scat_source
C C 0.0033 0.0016 'International Tables Vol C Tables 4.2.6.8 and 6.1.1.4'
H H 0.0000 0.0000 'International Tables Vol C Tables 4.2.6.8 and 6.1.1.4'
O O 0.0106 0.0060 'International Tables Vol C Tables 4.2.6.8 and 6.1.1.4'
S S 0.1246 0.1234 'International Tables Vol C Tables 4.2.6.8 and 6.1.1.4'
Ca Ca 0.2262 0.3064 'International Tables Vol C Tables 4.2.6.8 and 6.1.1.4'

loop_
_geom_angle_atom_site_label_1
_geom_angle_atom_site_label_2
_geom_angle_atom_site_label_3
_geom_angle
O1C Ca O1E 167.77(6)
O1C Ca O1D 91.18(7)
O1E Ca O1D 76.91(6)
O1C Ca S1B 103.75(5)
O1E Ca S1B 87.30(5)
O1D Ca S1B 138.48(5)
O1C Ca S2A 86.40(5)
O1E Ca S2A 88.92(5)
O1D Ca S2A 81.02(5)
S1B Ca S2A 137.51(3)
O1C Ca S1A 95.50(6)
O1E Ca S1A 92.10(5)
O1D Ca S1A 140.80(5)
S1B Ca S1A 76.85(3)
S2A Ca S1A 61.01(3)
O1C Ca S2B 83.48(5)
O1E Ca S2B 97.74(5)
O1D Ca S2B 83.45(5)
S1B Ca S2B 60.68(3)
S2A Ca S2B 161.26(3)
S1A Ca S2B 135.65(3)
C3A S1A Ca 87.56(9)
C3A S2A Ca 88.10(9)
O4A C3A S1A 123.0(2)
O4A C3A S2A 114.3(2)
S1A C3A S2A 122.76(15)
C3A O4A C5A 121.4(2)
O4A C5A C7A 110.1(2)
O4A C5A C6A 104.6(2)
C7A C5A C6A 112.6(3)
O4A C5A H5A 109.80(13)
C7A C5A H5A 109.8(2)
C6A C5A H5A 109.8(2)
C5A C6A H6A1 109.5(2)
C5A C6A H6A2 109.5(2)
H6A1 C6A H6A2 109.5
C5A C6A H6A3 109.5(2)
H6A1 C6A H6A3 109.5
H6A2 C6A H6A3 109.5
C5A C7A H7A1 109.5(2)
C5A C7A H7A2 109.5(2)
H7A1 C7A H7A2 109.5
C5A C7A H7A3 109.5(2)
H7A1 C7A H7A3 109.5
H7A2 C7A H7A3 109.5
C3B S1B Ca 89.20(9)
C3B S2B Ca 86.78(9)
O4B C3B S2B 123.3(2)
O4B C3B S1B 113.4(2)
S2B C3B S1B 123.30(14)
C3B O4B C5B 121.1(2)
O4B C5B C6B 108.4(2)
O4B C5B C7B 105.3(2)
C6B C5B C7B 113.8(2)
O4B C5B H5B 109.73(13)
C6B C5B H5B 109.7(2)
C7B C5B H5B 109.7(2)
C5B C6B H6B1 109.5(2)
C5B C6B H6B2 109.5(2)
H6B1 C6B H6B2 109.5
C5B C6B H6B3 109.5(2)
H6B1 C6B H6B3 109.5
H6B2 C6B H6B3 109.5
C5B C7B H7B1 109.5(2)
C5B C7B H7B2 109.5(2)
H7B1 C7B H7B2 109.5
C5B C7B H7B3 109.47(15)
H7B1 C7B H7B3 109.5
H7B2 C7B H7B3 109.5
C2C O1C Ca 129.71(15)
C2C O1C H1C 107.5(2)
Ca O1C H1C 122.65(12)
O1C C2C C3C 110.3(2)
O1C C2C C4C 109.5(2)
C3C C2C C4C 113.4(3)
O1C C2C H2C 107.81(13)
C3C C2C H2C 107.8(2)
C4C C2C H2C 107.8(2)
C2C C3C H3C1 109.5(2)
C2C C3C H3C2 109.5(2)
H3C1 C3C H3C2 109.5
C2C C3C H3C3 109.5(2)
H3C1 C3C H3C3 109.5
H3C2 C3C H3C3 109.5
C2C C4C H4C1 109.5(2)
C2C C4C H4C2 109.5(2)
H4C1 C4C H4C2 109.5
C2C C4C H4C3 109.5(2)
H4C1 C4C H4C3 109.5
H4C2 C4C H4C3 109.5
C2D O1D Ca 133.7(2)
C2D O1D H1D 109.3(2)
Ca O1D H1D 116.44(12)
O1D C2D C4D 110.2(2)
O1D C2D C3D 109.5(2)
C4D C2D C3D 112.7(3)
O1D C2D H2D 108.12(13)
C4D C2D H2D 108.1(2)
C3D C2D H2D 108.1(2)
C2D C3D H3D1 109.5(2)
C2D C3D H3D2 109.5(2)
H3D1 C3D H3D2 109.5
C2D C3D H3D3 109.5(2)
H3D1 C3D H3D3 109.5
H3D2 C3D H3D3 109.5
C2D C4D H4D1 109.5(2)
C2D C4D H4D2 109.5(2)
H4D1 C4D H4D2 109.5
C2D C4D H4D3 109.5(2)
H4D1 C4D H4D3 109.5
H4D2 C4D H4D3 109.5
C2E O1E Ca 130.84(15)
C2E O1E H1E 102.3(2)
Ca O1E H1E 122.91(13)
O1E C2E C4E 109.7(2)
O1E C2E C3E 109.9(2)
C4E C2E C3E 112.5(2)
O1E C2E H2E 108.21(13)
C4E C2E H2E 108.2(2)
C3E C2E H2E 108.2(2)
C2E C3E H3E1 109.5(2)
C2E C3E H3E2 109.5(2)
H3E1 C3E H3E2 109.5
C2E C3E H3E3 109.5(2)
H3E1 C3E H3E3 109.5
H3E2 C3E H3E3 109.5
C2E C4E H4E1 109.5(2)
C2E C4E H4E2 109.5(2)
H4E1 C4E H4E2 109.5
C2E C4E H4E3 109.5(2)
H4E1 C4E H4E3 109.5
H4E2 C4E H4E3 109.5
C2F O1F H1F 101.9(2)
O1F C2F C3F 110.9(2)
O1F C2F C4F 107.1(2)
C3F C2F C4F 113.6(3)
O1F C2F H2F 108.37(13)
C3F C2F H2F 108.4(2)
C4F C2F H2F 108.4(2)
C2F C3F H3F1 109.5(2)
C2F C3F H3F2 109.5(2)
H3F1 C3F H3F2 109.5
C2F C3F H3F3 109.5(2)
H3F1 C3F H3F3 109.5
H3F2 C3F H3F3 109.5
C2F C4F H4F1 109.47(15)
C2F C4F H4F2 109.5(2)
H4F1 C4F H4F2 109.5
C2F C4F H4F3 109.5(2)
H4F1 C4F H4F3 109.5
H4F2 C4F H4F3 109.5
C2G O1G H1G 104.9(2)
O1G C2G C3G 110.2(2)
O1G C2G C4G 106.5(2)
C3G C2G C4G 112.3(3)
O1G C2G H2G 109.27(14)
C3G C2G H2G 109.3(2)
C4G C2G H2G 109.3(2)
C2G C3G H3G1 109.5(2)
C2G C3G H3G2 109.5(2)
H3G1 C3G H3G2 109.5
C2G C3G H3G3 109.5(2)
H3G1 C3G H3G3 109.5
H3G2 C3G H3G3 109.5
C2G C4G H4G1 109.5(2)
C2G C4G H4G2 109.5(2)
H4G1 C4G H4G2 109.5
C2G C4G H4G3 109.5(2)
H4G1 C4G H4G3 109.5
H4G2 C4G H4G3 109.5

loop_
_geom_bond_atom_site_label_1
_geom_bond_atom_site_label_2
_geom_bond_distance
_geom_bond_site_symmetry_2
Ca O1C 2.346(2) .
Ca O1E 2.357(2) .
Ca O1D 2.374(2) .
Ca S1B 2.8862(9) .
Ca S2A 2.8974(11) .
Ca S1A 2.9218(11) .
Ca S2B 2.9694(11) .
S1A C3A 1.675(2) .
S2A C3A 1.690(3) .
C3A O4A 1.335(3) .
O4A C5A 1.462(3) .
C5A C7A 1.498(4) .
C5A C6A 1.507(4) .
C5A H5A 1.00 .
C6A H6A1 0.98 .
C6A H6A2 0.98 .
C6A H6A3 0.98 .
C7A H7A1 0.98 .
C7A H7A2 0.98 .
C7A H7A3 0.98 .
S1B C3B 1.691(3) .
S2B C3B 1.671(3) .
C3B O4B 1.337(3) .
O4B C5B 1.466(3) .
C5B C6B 1.496(4) .
C5B C7B 1.507(4) .
C5B H5B 1.00 .
C6B H6B1 0.98 .
C6B H6B2 0.98 .
C6B H6B3 0.98 .
C7B H7B1 0.98 .
C7B H7B2 0.98 .
C7B H7B3 0.98 .
O1C C2C 1.442(3) .
O1C H1C 1.026(2) .
C2C C3C 1.495(4) .
C2C C4C 1.498(4) .
C2C H2C 1.00 .
C3C H3C1 0.98 .
C3C H3C2 0.98 .
C3C H3C3 0.98 .
C4C H4C1 0.98 .
C4C H4C2 0.98 .
C4C H4C3 0.98 .
O1D C2D 1.431(3) .
O1D H1D 0.961(2) .
C2D C4D 1.506(4) .
C2D C3D 1.505(4) .
C2D H2D 1.00 .
C3D H3D1 0.98 .
C3D H3D2 0.98 .
C3D H3D3 0.98 .
C4D H4D1 0.98 .
C4D H4D2 0.98 .
C4D H4D3 0.98 .
O1E C2E 1.443(3) .
O1E H1E 0.943(2) .
C2E C4E 1.495(4) .
C2E C3E 1.510(4) .
C2E H2E 1.00 .
C3E H3E1 0.98 .
C3E H3E2 0.98 .
C3E H3E3 0.98 .
C4E H4E1 0.98 .
C4E H4E2 0.98 .
C4E H4E3 0.98 .
O1F C2F 1.443(3) .
O1F H1F 0.867(2) .
C2F C3F 1.491(4) .
C2F C4F 1.499(4) .
C2F H2F 1.00 .
C3F H3F1 0.98 .
C3F H3F2 0.98 .
C3F H3F3 0.98 .
C4F H4F1 0.98 .
C4F H4F2 0.98 .
C4F H4F3 0.98 .
O1G C2G 1.438(3) .
O1G H1G 0.884(2) .
C2G C3G 1.501(4) .
C2G C4G 1.501(4) .
C2G H2G 1.00 .
C3G H3G1 0.98 .
C3G H3G2 0.98 .
C3G H3G3 0.98 .
C4G H4G1 0.98 .
C4G H4G2 0.98 .
C4G H4G3 0.98 .
